data_4313874
loop_
_publ_author_name
'John F. Berry'
'F. Albert Cotton'
'Tongbu Lu'
'Carlos A. Murillo'

_publ_section_title
;
 Increasing Solubility and Stability of Linear Tricobalt(II) Chains with
 depa (Diethyldipyridylamide) Ligands
;
_journal_name_full 'Inorganic Chemistry'
_journal_page_first 4425
_journal_page_last 4430
_journal_paper_doi 10.1021/ic034149y
_journal_volume 42
_journal_year 2003
_chemical_formula_moiety Co3(depa)4(CN)2.0.5hexane
_chemical_formula_sum 'C61 H71 Co3 N14'
_chemical_formula_weight 1177.11
_chemical_melting_point ?
_chemical_name_common Co3(depa)4(CN)2.0.5hexane
_chemical_name_systematic
; 
 ? 
;
_space_group_IT_number 118
_symmetry_cell_setting tetragonal
_symmetry_space_group_name_Hall 'P -4 -2n'
_symmetry_space_group_name_H-M 'P -4 n 2'
_atom_sites_solution_hydrogens geom
_atom_sites_solution_primary direct
_atom_sites_solution_secondary difmap
_audit_creation_method SHELXL-97
_cell_angle_alpha 90.00
_cell_angle_beta 90.00
_cell_angle_gamma 90.00
_cell_formula_units_Z 4
_cell_length_a 18.8948(8)
_cell_length_b 18.8948(8)
_cell_length_c 16.2414(13)
_cell_measurement_reflns_used 8923
_cell_measurement_temperature 213(2)
_cell_measurement_theta_max 27.458
_cell_measurement_theta_min 2.410
_cell_volume 5798.4(6)
_computing_cell_refinement 'SAINT V.6.22'
_computing_data_collection 'SMART V.5.618'
_computing_data_reduction 'SAINT V.6.22'
_computing_molecular_graphics 'SHELXTL (Siemens, 1996)'
_computing_publication_material CIFTAB
_computing_structure_refinement 'SHELXL-97 (Sheldrick, 1997)'
_computing_structure_solution 'SHELXS-97 (Sheldrick, 1990)'
_diffrn_ambient_temperature 213(2)
_diffrn_detector_area_resol_mean '8.33 mm^-1^'
_diffrn_measured_fraction_theta_full 0.998
_diffrn_measured_fraction_theta_max 0.998
_diffrn_measurement_device_type 'Brucker SMART 1000'
_diffrn_measurement_method 'omega sacns'
_diffrn_radiation_monochromator graphite
_diffrn_radiation_source 'fine-focus sealed tube'
_diffrn_radiation_type MoK\a
_diffrn_radiation_wavelength 0.71073
_diffrn_reflns_av_R_equivalents 0.0213
_diffrn_reflns_av_sigmaI/netI 0.0243
_diffrn_reflns_limit_h_max 24
_diffrn_reflns_limit_h_min -11
_diffrn_reflns_limit_k_max 23
_diffrn_reflns_limit_k_min -24
_diffrn_reflns_limit_l_max 21
_diffrn_reflns_limit_l_min -19
_diffrn_reflns_number 31916
_diffrn_reflns_theta_full 27.52
_diffrn_reflns_theta_max 27.52
_diffrn_reflns_theta_min 1.97
_exptl_absorpt_coefficient_mu 0.900
_exptl_absorpt_correction_T_max 0.8062
_exptl_absorpt_correction_T_min 0.6469
_exptl_absorpt_correction_type multi-scan
_exptl_absorpt_process_details 'SADABS V2.03'
_exptl_crystal_colour 'dark brown'
_exptl_crystal_density_diffrn 1.348
_exptl_crystal_density_meas ?
_exptl_crystal_density_method 'not measured'
_exptl_crystal_description block
_exptl_crystal_F_000 2464
_exptl_crystal_size_max 0.53
_exptl_crystal_size_mid 0.41
_exptl_crystal_size_min 0.25
_refine_diff_density_max 0.412
_refine_diff_density_min -0.235
_refine_diff_density_rms 0.055
_refine_ls_abs_structure_details 'Flack H D (1983), Acta Cryst. A39, 876-881'
_refine_ls_abs_structure_Flack -0.021(13)
_refine_ls_extinction_method none
_refine_ls_goodness_of_fit_ref 1.079
_refine_ls_hydrogen_treatment mixed
_refine_ls_matrix_type full
_refine_ls_number_parameters 372
_refine_ls_number_reflns 6607
_refine_ls_number_restraints 5
_refine_ls_restrained_S_all 1.082
_refine_ls_R_factor_all 0.0371
_refine_ls_R_factor_gt 0.0313
_refine_ls_shift/su_max 0.001
_refine_ls_shift/su_mean 0.000
_refine_ls_structure_factor_coef Fsqd
_refine_ls_weighting_details 'calc w=1/[\s^2^(Fo^2^)+(0.0513P)^2^+1.5951P] where P=(Fo^2^+2Fc^2^)/3'
_refine_ls_weighting_scheme calc
_refine_ls_wR_factor_gt 0.0840
_refine_ls_wR_factor_ref 0.0898
_reflns_number_gt 6015
_reflns_number_total 6607
_reflns_threshold_expression >2sigma(I)
_cod_data_source_file ic034149ysi20030212_102325_7.cif
_cod_data_source_block Co3(depa)4(CN)2.0.5hexane
_cod_depositor_comments
;
The following automatic conversions were performed:
'_symmetry_cell_setting' value 'Tetragonal' changed to 'tetragonal'
according to '/home/adriana/struct/CIF-dictionaries/cif_core.dic'
dictionary named 'cif_core.dic' version 2.4.1 from 2010-06-29.

Automatic conversion script
Id: cif_fix_enum 1555 2011-01-17 13:19:09Z saulius 

The following automatic conversions were performed:

'_chemical_melting_point' value 'not measured' was changed to '?' -
the value is undefined or not given.

Automatic conversion script
Id: cif_fix_values 1569 2011-02-09 13:29:24Z adriana 

The following automatic conversions were performed:

'_exptl_crystal_density_meas' value 'not measured' was changed to '?'
- the value is perceived as not measured.

Automatic conversion script
Id: cif_fix_values 3008 2015-01-20 13:52:24Z robertas 
;
_cod_database_code 4313874

loop_
_symmetry_equiv_pos_as_xyz
'x, y, z'
'-x, -y, z'
'y, -x, -z'
'-y, x, -z'
'x+1/2, -y+1/2, z+1/2'
'-x+1/2, y+1/2, z+1/2'
'y+1/2, x+1/2, -z+1/2'
'-y+1/2, -x+1/2, -z+1/2'

loop_
_atom_site_label
_atom_site_type_symbol
_atom_site_fract_x
_atom_site_fract_y
_atom_site_fract_z
_atom_site_U_iso_or_equiv
_atom_site_adp_type
_atom_site_occupancy
_atom_site_symmetry_multiplicity
_atom_site_calc_flag
_atom_site_refinement_flags
_atom_site_disorder_assembly
_atom_site_disorder_group
Co1 Co 0.235770(17) 0.323178(16) 0.114532(19) 0.02959(8) Uani 1 1 d . . .
Co2 Co 0.205086(15) 0.294914(15) 0.2500 0.02700(10) Uani 1 2 d S . .
C41 C 0.26316(14) 0.34628(14) -0.00298(15) 0.0378(5) Uani 1 1 d . . .
N9 N 0.28246(16) 0.35689(16) -0.06913(16) 0.0547(6) Uani 1 1 d . . .
N1 N 0.32989(11) 0.28297(11) 0.14305(12) 0.0310(4) Uani 1 1 d . . .
N2 N 0.27621(9) 0.22379(9) 0.2500 0.0286(5) Uani 1 2 d S . .
N3 N 0.13655(11) 0.35957(12) 0.10842(12) 0.0367(4) Uani 1 1 d . C .
N4 N 0.13401(10) 0.36599(10) 0.2500 0.0337(6) Uani 1 2 d S C .
N5 N 0.27409(11) 0.29914(11) 0.41071(12) 0.0325(4) Uani 1 1 d . . .
N6 N 0.27193(11) 0.36184(11) 0.28861(12) 0.0318(4) Uani 1 1 d . . .
N7 N 0.26681(11) 0.41530(11) 0.16089(13) 0.0345(4) Uani 1 1 d . . .
C1 C 0.38972(14) 0.30337(13) 0.10327(15) 0.0366(5) Uani 1 1 d . . .
H1A H 0.3857 0.3370 0.0608 0.044 Uiso 1 1 calc R . .
C2 C 0.45561(14) 0.27751(15) 0.12180(17) 0.0431(6) Uani 1 1 d . . .
H2A H 0.4954 0.2926 0.0918 0.052 Uiso 1 1 calc R . .
C3 C 0.46322(15) 0.22846(17) 0.18573(18) 0.0439(6) Uani 1 1 d . B .
C4 C 0.40317(14) 0.20923(14) 0.22774(16) 0.0384(6) Uani 1 1 d . . .
H4A H 0.4068 0.1774 0.2720 0.046 Uiso 1 1 calc R . .
C5 C 0.33649(12) 0.23615(12) 0.20601(14) 0.0297(4) Uani 1 1 d . . .
C6 C 0.53436(17) 0.1977(2) 0.2067(2) 0.0651(10) Uani 1 1 d D . .
H6A H 0.5715 0.2322 0.1940 0.078 Uiso 1 1 calc R A 1
H6B H 0.5364 0.1873 0.2658 0.078 Uiso 1 1 calc R A 1
C7' C 0.545(4) 0.215(5) 0.296(2) 0.106(2) Uani 0.063(8) 1 d PD B 2
H7'A H 0.5902 0.1962 0.3142 0.160 Uiso 0.063(8) 1 calc PR B 2
H7'B H 0.5073 0.1946 0.3282 0.160 Uiso 0.063(8) 1 calc PR B 2
H7'C H 0.5451 0.2662 0.3030 0.160 Uiso 0.063(8) 1 calc PR B 2
C7 C 0.5471(3) 0.1314(3) 0.1590(3) 0.106(2) Uani 0.937(8) 1 d PD B 1
H7A H 0.5932 0.1124 0.1731 0.160 Uiso 0.937(8) 1 calc PR B 1
H7B H 0.5455 0.1418 0.1006 0.160 Uiso 0.937(8) 1 calc PR B 1
H7C H 0.5108 0.0970 0.1724 0.160 Uiso 0.937(8) 1 calc PR B 1
C11 C 0.10240(16) 0.36232(16) 0.03582(17) 0.0476(7) Uani 1 1 d . . .
H11A H 0.1274 0.3492 -0.0119 0.057 Uiso 1 1 calc R . .
C12 C 0.03309(18) 0.3832(2) 0.02735(19) 0.0619(9) Uani 1 1 d . C .
H12A H 0.0118 0.3843 -0.0250 0.074 Uiso 1 1 calc R . .
C13 C -0.00537(18) 0.4026(2) 0.0969(2) 0.0631(9) Uani 1 1 d . . .
C14 C 0.02863(16) 0.39953(18) 0.17146(18) 0.0501(7) Uani 1 1 d . C .
H14A H 0.0039 0.4122 0.2195 0.060 Uiso 1 1 calc R . .
C15 C 0.09966(14) 0.37791(13) 0.17767(15) 0.0360(6) Uani 1 1 d . . .
C16 C -0.0747(9) 0.4386(10) 0.0899(11) 0.052(3) Uani 0.40(3) 1 d P C 1
H16A H -0.0705 0.4810 0.0554 0.063 Uiso 0.40(3) 1 calc PR C 1
H16B H -0.0919 0.4528 0.1444 0.063 Uiso 0.40(3) 1 calc PR C 1
C17 C -0.1242(7) 0.3866(10) 0.0515(19) 0.084(6) Uani 0.40(3) 1 d P C 1
H17A H -0.1706 0.4080 0.0454 0.126 Uiso 0.40(3) 1 calc PR C 1
H17B H -0.1278 0.3450 0.0863 0.126 Uiso 0.40(3) 1 calc PR C 1
H17C H -0.1064 0.3729 -0.0023 0.126 Uiso 0.40(3) 1 calc PR C 1
C16 C -0.0887(6) 0.4109(10) 0.0938(8) 0.065(3) Uani 0.60(3) 1 d P C 2
H16C H -0.1102 0.3699 0.1210 0.079 Uiso 0.60(3) 1 calc PR C 2
H16D H -0.1019 0.4531 0.1253 0.079 Uiso 0.60(3) 1 calc PR C 2
C17' C -0.1183(5) 0.4170(8) 0.0114(8) 0.076(3) Uani 0.60(3) 1 d P C 2
H17D H -0.1695 0.4179 0.0148 0.113 Uiso 0.60(3) 1 calc PR C 2
H17E H -0.1035 0.3767 -0.0215 0.113 Uiso 0.60(3) 1 calc PR C 2
H17F H -0.1016 0.4603 -0.0141 0.113 Uiso 0.60(3) 1 calc PR C 2
C21 C 0.31010(14) 0.27433(15) 0.47632(17) 0.0401(6) Uani 1 1 d . . .
H21A H 0.2870 0.2426 0.5119 0.048 Uiso 1 1 calc R . .
C22 C 0.37870(16) 0.29297(17) 0.49387(17) 0.0469(6) Uani 1 1 d . . .
H22A H 0.4014 0.2747 0.5407 0.056 Uiso 1 1 calc R . .
C23 C 0.41423(16) 0.33933(17) 0.44146(18) 0.0488(7) Uani 1 1 d . E .
C24 C 0.37869(15) 0.36489(15) 0.37408(16) 0.0418(6) Uani 1 1 d . . .
H24A H 0.4016 0.3963 0.3380 0.050 Uiso 1 1 calc R . .
C25 C 0.30801(13) 0.34452(13) 0.35827(15) 0.0326(5) Uani 1 1 d . . .
C26 C 0.28420(13) 0.42071(12) 0.24227(17) 0.0347(5) Uani 1 1 d . . .
C27 C 0.30793(17) 0.48639(15) 0.27447(18) 0.0481(7) Uani 1 1 d . . .
H27A H 0.3189 0.4901 0.3308 0.058 Uiso 1 1 calc R . .
C28 C 0.3151(2) 0.54455(16) 0.2246(2) 0.0552(8) Uani 1 1 d . . .
C29 C 0.29530(19) 0.53825(16) 0.14250(19) 0.0517(7) Uani 1 1 d . . .
H29A H 0.2984 0.5773 0.1068 0.062 Uiso 1 1 calc R . .
C30 C 0.27106(15) 0.47373(14) 0.11411(18) 0.0425(6) Uani 1 1 d . . .
H30A H 0.2567 0.4706 0.0588 0.051 Uiso 1 1 calc R . .
C31 C 0.49161(18) 0.3571(2) 0.4548(2) 0.0656(9) Uani 1 1 d D . .
H31A H 0.5027 0.3566 0.5137 0.079 Uiso 1 1 calc R D 1
H31B H 0.5020 0.4044 0.4331 0.079 Uiso 1 1 calc R D 1
C32 C 0.5386(5) 0.2984(5) 0.4070(9) 0.0817(18) Uiso 0.504(13) 1 d PD E 1
H32A H 0.5879 0.3038 0.4223 0.123 Uiso 0.504(13) 1 calc PR E 1
H32B H 0.5335 0.3048 0.3481 0.123 Uiso 0.504(13) 1 calc PR E 1
H32C H 0.5224 0.2515 0.4222 0.123 Uiso 0.504(13) 1 calc PR E 1
C32' C 0.5372(5) 0.2960(5) 0.4506(9) 0.0817(18) Uiso 0.496(13) 1 d PD E 2
H32D H 0.5376 0.2723 0.5036 0.123 Uiso 0.496(13) 1 calc PR E 2
H32E H 0.5849 0.3109 0.4368 0.123 Uiso 0.496(13) 1 calc PR E 2
H32F H 0.5199 0.2638 0.4087 0.123 Uiso 0.496(13) 1 calc PR E 2
C33 C 0.3429(3) 0.61386(18) 0.2598(3) 0.0845(13) Uani 1 1 d . . .
H33A H 0.3637 0.6048 0.3141 0.101 Uiso 1 1 calc R . .
H33B H 0.3805 0.6319 0.2239 0.101 Uiso 1 1 calc R . .
C34 C 0.2882(3) 0.6674(3) 0.2677(4) 0.1042(18) Uani 1 1 d . . .
H34A H 0.3087 0.7104 0.2900 0.156 Uiso 1 1 calc R . .
H34B H 0.2515 0.6504 0.3045 0.156 Uiso 1 1 calc R . .
H34C H 0.2680 0.6772 0.2140 0.156 Uiso 1 1 calc R . .
C1S C 0.5000 0.5000 0.1893(13) 0.273(9) Uiso 1 2 d S . .
C2S C 0.4984(18) 0.4804(13) 0.1090(12) 0.185(8) Uiso 0.50 1 d P . .
C3S C 0.4908(19) 0.5210(13) 0.0368(10) 0.193(10) Uiso 0.50 1 d P . .

loop_
_atom_site_aniso_label
_atom_site_aniso_U_11
_atom_site_aniso_U_22
_atom_site_aniso_U_33
_atom_site_aniso_U_23
_atom_site_aniso_U_13
_atom_site_aniso_U_12
Co1 0.03249(16) 0.03043(15) 0.02586(14) 0.00344(12) 0.00185(13) 0.00370(12)
Co2 0.02797(13) 0.02797(13) 0.02506(19) 0.00134(12) 0.00134(12) 0.00319(15)
C41 0.0433(14) 0.0345(13) 0.0356(13) 0.0036(10) 0.0010(11) 0.0067(10)
N9 0.0676(17) 0.0574(16) 0.0391(13) 0.0117(12) 0.0104(12) 0.0124(13)
N1 0.0309(10) 0.0318(9) 0.0302(10) 0.0024(8) 0.0045(8) 0.0013(7)
N2 0.0278(7) 0.0278(7) 0.0301(13) 0.0038(9) 0.0038(9) 0.0021(9)
N3 0.0385(11) 0.0427(12) 0.0289(9) 0.0027(9) -0.0012(9) 0.0077(8)
N4 0.0354(8) 0.0354(8) 0.0304(13) 0.0008(10) 0.0008(10) 0.0096(11)
N5 0.0372(11) 0.0328(10) 0.0276(9) 0.0011(8) -0.0005(8) 0.0020(8)
N6 0.0344(10) 0.0314(10) 0.0297(9) 0.0037(8) 0.0012(8) -0.0003(8)
N7 0.0383(11) 0.0333(11) 0.0319(10) 0.0036(9) 0.0012(9) 0.0017(8)
C1 0.0400(13) 0.0379(12) 0.0320(12) 0.0077(10) 0.0071(11) 0.0003(10)
C2 0.0350(13) 0.0537(15) 0.0404(13) 0.0102(12) 0.0116(11) 0.0011(11)
C3 0.0353(13) 0.0531(16) 0.0433(15) 0.0070(12) 0.0082(11) 0.0085(11)
C4 0.0346(12) 0.0439(14) 0.0368(13) 0.0121(10) 0.0052(10) 0.0059(10)
C5 0.0326(11) 0.0292(11) 0.0274(10) 0.0007(9) 0.0043(9) 0.0009(9)
C6 0.0338(15) 0.097(3) 0.064(2) 0.031(2) 0.0125(15) 0.0184(16)
C7' 0.084(3) 0.137(5) 0.098(4) 0.005(3) 0.008(3) 0.070(4)
C7 0.084(3) 0.137(5) 0.098(4) 0.005(3) 0.008(3) 0.070(4)
C11 0.0489(16) 0.0598(17) 0.0341(13) 0.0006(12) -0.0046(11) 0.0150(13)
C12 0.0567(19) 0.091(2) 0.0381(14) -0.0037(16) -0.0143(14) 0.0243(18)
C13 0.0493(17) 0.087(2) 0.0529(18) -0.0085(16) -0.0127(14) 0.0315(16)
C14 0.0435(16) 0.0652(19) 0.0415(15) -0.0051(13) -0.0010(12) 0.0232(14)
C15 0.0376(13) 0.0362(13) 0.0342(12) 0.0011(10) -0.0019(9) 0.0102(10)
C16 0.033(5) 0.058(8) 0.066(6) -0.023(6) -0.019(4) 0.006(5)
C17 0.051(6) 0.067(9) 0.134(18) -0.024(10) 0.005(8) 0.006(6)
C16 0.042(5) 0.080(8) 0.075(5) -0.021(6) -0.022(4) 0.009(5)
C17' 0.049(4) 0.086(7) 0.092(7) -0.010(5) -0.028(4) 0.014(4)
C21 0.0435(14) 0.0457(14) 0.0311(12) 0.0044(11) -0.0023(11) -0.0012(11)
C22 0.0469(15) 0.0584(18) 0.0352(13) 0.0029(12) -0.0119(12) -0.0002(12)
C23 0.0475(16) 0.0535(16) 0.0453(15) 0.0003(13) -0.0128(13) -0.0091(12)
C24 0.0433(14) 0.0453(14) 0.0369(13) 0.0006(11) -0.0055(11) -0.0105(11)
C25 0.0379(12) 0.0322(12) 0.0277(11) -0.0004(9) 0.0001(9) 0.0002(9)
C26 0.0385(12) 0.0330(11) 0.0327(12) 0.0021(10) 0.0044(11) -0.0008(9)
C27 0.0639(18) 0.0369(14) 0.0435(16) 0.0006(11) 0.0022(13) -0.0070(12)
C28 0.079(2) 0.0350(15) 0.0514(17) 0.0022(12) 0.0043(15) -0.0079(14)
C29 0.075(2) 0.0346(14) 0.0452(15) 0.0128(12) 0.0089(14) -0.0024(13)
C30 0.0553(15) 0.0376(12) 0.0347(12) 0.0068(12) 0.0022(12) 0.0032(11)
C31 0.0512(18) 0.082(2) 0.064(2) 0.0139(19) -0.0236(16) -0.0164(17)
C33 0.150(4) 0.0396(17) 0.064(2) 0.0015(17) 0.008(3) -0.030(2)
C34 0.154(5) 0.066(3) 0.093(4) -0.004(3) 0.012(3) 0.001(3)

loop_
_atom_type_symbol
_atom_type_description
_atom_type_scat_dispersion_real
_atom_type_scat_dispersion_imag
_atom_type_scat_source
C C 0.0033 0.0016 'International Tables Vol C Tables 4.2.6.8 and 6.1.1.4'
H H 0.0000 0.0000 'International Tables Vol C Tables 4.2.6.8 and 6.1.1.4'
N N 0.0061 0.0033 'International Tables Vol C Tables 4.2.6.8 and 6.1.1.4'
Co Co 0.3494 0.9721 'International Tables Vol C Tables 4.2.6.8 and 6.1.1.4'

loop_
_geom_angle_atom_site_label_1
_geom_angle_atom_site_label_2
_geom_angle_atom_site_label_3
_geom_angle
_geom_angle_site_symmetry_1
_geom_angle_site_symmetry_3
_geom_angle_publ_flag
N7 Co1 N1 88.99(9) . . ?
N7 Co1 N5 169.51(8) . 8 ?
N1 Co1 N5 89.51(8) . 8 ?
N7 Co1 N3 89.68(9) . . ?
N1 Co1 N3 168.97(8) . . ?
N5 Co1 N3 89.81(9) 8 . ?
N7 Co1 C41 95.33(10) . . ?
N1 Co1 C41 94.21(9) . . ?
N5 Co1 C41 95.13(10) 8 . ?
N3 Co1 C41 96.82(9) . . ?
N7 Co1 Co2 85.21(6) . . ?
N1 Co1 Co2 85.14(6) . . ?
N5 Co1 Co2 84.31(6) 8 . ?
N3 Co1 Co2 83.84(6) . . ?
C41 Co1 Co2 179.14(8) . . ?
N6 Co2 N6 179.93(15) . 8 ?
N6 Co2 N4 89.97(7) . . ?
N6 Co2 N4 89.97(7) 8 . ?
N6 Co2 N2 90.03(7) . . ?
N6 Co2 N2 90.03(7) 8 . ?
N4 Co2 N2 180.0 . . ?
N6 Co2 Co1 89.64(6) . . ?
N6 Co2 Co1 90.36(6) 8 . ?
N4 Co2 Co1 90.793(12) . . ?
N2 Co2 Co1 89.207(12) . . ?
N6 Co2 Co1 90.36(6) . 8 ?
N6 Co2 Co1 89.64(6) 8 8 ?
N4 Co2 Co1 90.793(12) . 8 ?
N2 Co2 Co1 89.207(12) . 8 ?
Co1 Co2 Co1 178.41(3) . 8 ?
N9 C41 Co1 175.7(3) . . ?
C5 N1 C1 117.8(2) . . ?
C5 N1 Co1 120.43(16) . . ?
C1 N1 Co1 121.68(17) . . ?
C5 N2 C5 124.0(3) . 8 ?
C5 N2 Co2 117.98(13) . . ?
C5 N2 Co2 117.98(13) 8 . ?
C11 N3 C15 117.8(2) . . ?
C11 N3 Co1 120.44(18) . . ?
C15 N3 Co1 121.61(16) . . ?
C15 N4 C15 126.0(3) . 8 ?
C15 N4 Co2 117.01(14) . . ?
C15 N4 Co2 117.01(14) 8 . ?
C21 N5 C25 118.3(2) . . ?
C21 N5 Co1 120.81(17) . 8 ?
C25 N5 Co1 120.72(16) . 8 ?
C25 N6 C26 124.8(2) . . ?
C25 N6 Co2 116.66(16) . . ?
C26 N6 Co2 118.39(17) . . ?
C30 N7 C26 118.1(2) . . ?
C30 N7 Co1 121.60(18) . . ?
C26 N7 Co1 120.25(16) . . ?
N1 C1 C2 123.4(2) . . ?
C1 C2 C3 119.5(2) . . ?
C4 C3 C2 117.3(2) . . ?
C4 C3 C6 121.6(3) . . ?
C2 C3 C6 121.1(3) . . ?
C3 C4 C5 121.4(2) . . ?
N1 C5 N2 115.4(2) . . ?
N1 C5 C4 120.5(2) . . ?
N2 C5 C4 123.7(2) . . ?
C7 C6 C7' 132(3) . . ?
C7 C6 C3 110.6(4) . . ?
C7' C6 C3 105(3) . . ?
N3 C11 C12 123.8(3) . . ?
C11 C12 C13 119.4(3) . . ?
C14 C13 C12 117.4(3) . . ?
C14 C13 C16 120.1(7) . . ?
C12 C13 C16 121.3(7) . . ?
C14 C13 C16 119.9(5) . . ?
C12 C13 C16 121.2(5) . . ?
C16 C13 C16 21.9(5) . . ?
C13 C14 C15 121.5(3) . . ?
N4 C15 N3 115.1(2) . . ?
N4 C15 C14 124.4(2) . . ?
N3 C15 C14 120.1(2) . . ?
C13 C16 C17 106.4(14) . . ?
C17' C16 C13 114.8(11) . . ?
N5 C21 C22 123.4(3) . . ?
C21 C22 C23 119.3(3) . . ?
C24 C23 C22 118.2(3) . . ?
C24 C23 C31 120.5(3) . . ?
C22 C23 C31 121.1(3) . . ?
C23 C24 C25 120.8(3) . . ?
N6 C25 N5 115.7(2) . . ?
N6 C25 C24 124.0(2) . . ?
N5 C25 C24 120.0(2) . . ?
N6 C26 N7 115.6(2) . . ?
N6 C26 C27 124.3(2) . . ?
N7 C26 C27 119.9(2) . . ?
C28 C27 C26 121.0(3) . . ?
C27 C28 C29 118.1(3) . . ?
C27 C28 C33 120.2(3) . . ?
C29 C28 C33 121.7(3) . . ?
C30 C29 C28 119.0(3) . . ?
N7 C30 C29 123.8(3) . . ?
C32' C31 C23 113.1(5) . . ?
C32' C31 C32 26.0(5) . . ?
C23 C31 C32 108.0(4) . . ?
C34 C33 C28 112.8(5) . . ?
C2S C1S C2S 32(2) 2_665 . ?
C2S C2S C3S 90(2) 2_665 2_665 ?
C2S C2S C1S 74.1(11) 2_665 . ?
C3S C2S C1S 162(3) 2_665 . ?
C2S C2S C3S 57.7(15) 2_665 . ?
C3S C2S C3S 38(2) 2_665 . ?
C1S C2S C3S 131(2) . . ?
C3S C3S C2S 85(2) 2_665 2_665 ?
C3S C3S C3S 71.2(10) 2_665 4_655 ?
C2S C3S C3S 154(3) 2_665 4_655 ?
C3S C3S C3S 71.2(10) 2_665 3_565 ?
C2S C3S C3S 143(3) 2_665 3_565 ?
C3S C3S C3S 38(2) 4_655 3_565 ?
C3S C3S C2S 57.3(14) 2_665 . ?
C2S C3S C2S 32(2) 2_665 . ?
C3S C3S C2S 122(2) 4_655 . ?
C3S C3S C2S 127(2) 3_565 . ?

loop_
_geom_bond_atom_site_label_1
_geom_bond_atom_site_label_2
_geom_bond_distance
_geom_bond_site_symmetry_2
_geom_bond_publ_flag
Co1 N7 1.985(2) . ?
Co1 N1 1.989(2) . ?
Co1 N5 1.995(2) 8 ?
Co1 N3 1.999(2) . ?
Co1 C41 2.025(2) . ?
Co1 Co2 2.3371(4) . ?
Co2 N6 1.894(2) . ?
Co2 N6 1.894(2) 8 ?
Co2 N4 1.899(3) . ?
Co2 N2 1.900(3) . ?
Co2 Co1 2.3371(3) 8 ?
C41 N9 1.152(3) . ?
N1 C5 1.358(3) . ?
N1 C1 1.358(3) . ?
N2 C5 1.365(3) . ?
N2 C5 1.365(3) 8 ?
N3 C11 1.345(3) . ?
N3 C15 1.368(3) . ?
N4 C15 1.361(3) . ?
N4 C15 1.361(3) 8 ?
N5 C21 1.348(3) . ?
N5 C25 1.368(3) . ?
N5 Co1 1.995(2) 8 ?
N6 C25 1.361(3) . ?
N6 C26 1.363(3) . ?
N7 C30 1.343(3) . ?
N7 C26 1.366(3) . ?
C1 C2 1.371(4) . ?
C2 C3 1.399(4) . ?
C3 C4 1.373(4) . ?
C3 C6 1.504(4) . ?
C4 C5 1.404(3) . ?
C6 C7 1.492(7) . ?
C6 C7' 1.500(15) . ?
C11 C12 1.374(4) . ?
C12 C13 1.393(5) . ?
C13 C14 1.371(4) . ?
C13 C16 1.481(16) . ?
C13 C16 1.583(12) . ?
C14 C15 1.407(4) . ?
C16 C17 1.495(19) . ?
C16 C17' 1.455(17) . ?
C21 C22 1.373(4) . ?
C22 C23 1.394(4) . ?
C23 C24 1.372(4) . ?
C23 C31 1.516(4) . ?
C24 C25 1.413(4) . ?
C26 C27 1.419(4) . ?
C27 C28 1.371(4) . ?
C28 C29 1.391(5) . ?
C28 C33 1.522(5) . ?
C29 C30 1.382(4) . ?
C31 C32' 1.442(9) . ?
C31 C32 1.618(10) . ?
C33 C34 1.451(7) . ?
C1S C2S 1.36(2) 2_665 ?
C1S C2S 1.36(2) . ?
C2S C2S 0.74(5) 2_665 ?
C2S C3S 1.19(2) 2_665 ?
C2S C3S 1.41(3) . ?
C3S C3S 0.87(5) 2_665 ?
C3S C2S 1.19(2) 2_665 ?
C3S C3S 1.34(3) 4_655 ?
C3S C3S 1.34(3) 3_565 ?
